data_4346716
loop_
_publ_author_name
'Damon, Peter L.'
'Liss, Cameron J.'
'Lewis, Richard A.'
'Morochnik, Simona'
'Szpunar, David E.'
'Telser, Joshua'
'Hayton, Trevor W.'

_publ_section_title
;
 Quantifying the Electron Donor and Acceptor Abilities of the Ketimide
 Ligands in M(N&#x2550;C(t)Bu2)4 (M = V, Nb, Ta).
;
_journal_issue 20
_journal_name_full 'Inorganic chemistry'
_journal_page_first 10081
_journal_page_last 10095
_journal_paper_doi 10.1021/acs.inorgchem.5b02017
_journal_volume 54
_journal_year 2015
_chemical_formula_sum 'C36 H72 N4 Nb'
_chemical_formula_weight 653.89
_space_group_IT_number 52
_space_group_name_Hall '-P 2a 2bc'
_space_group_name_H-M_alt 'P n n a'
_symmetry_cell_setting orthorhombic
_symmetry_space_group_name_H-M 'P n n a'
_atom_sites_solution_hydrogens geom
_atom_sites_solution_primary direct
_atom_sites_solution_secondary difmap
_audit_creation_method SHELXL-97
_cell_angle_alpha 90.00
_cell_angle_beta 90.00
_cell_angle_gamma 90.00
_cell_formula_units_Z 4
_cell_length_a 16.5514(10)
_cell_length_b 15.5926(8)
_cell_length_c 15.3750(8)
_cell_measurement_temperature 103(2)
_cell_volume 3968.0(4)
_computing_structure_refinement 'SHELXL-97 (Sheldrick, 2008)'
_computing_structure_solution 'SHELXS-97 (Sheldrick, 2008)'
_diffrn_ambient_temperature 103(2)
_diffrn_measured_fraction_theta_full 0.998
_diffrn_measured_fraction_theta_max 0.998
_diffrn_measurement_device_type 'Bruker Kappa Apex II'
_diffrn_measurement_method 'Omega scan'
_diffrn_radiation_monochromator graphite
_diffrn_radiation_source 'fine-focus sealed tube'
_diffrn_radiation_type MoK\a
_diffrn_radiation_wavelength 0.71073
_diffrn_reflns_av_R_equivalents 0.0810
_diffrn_reflns_av_sigmaI/netI 0.0699
_diffrn_reflns_limit_h_max 22
_diffrn_reflns_limit_h_min -9
_diffrn_reflns_limit_k_max 21
_diffrn_reflns_limit_k_min -16
_diffrn_reflns_limit_l_max 15
_diffrn_reflns_limit_l_min -20
_diffrn_reflns_number 25350
_diffrn_reflns_theta_full 28.95
_diffrn_reflns_theta_max 28.95
_diffrn_reflns_theta_min 1.81
_exptl_absorpt_coefficient_mu 0.329
_exptl_absorpt_correction_T_max 0.7461
_exptl_absorpt_correction_T_min 0.6848
_exptl_absorpt_correction_type multi-scan
_exptl_absorpt_process_details sadabs
_exptl_crystal_colour brown
_exptl_crystal_density_diffrn 1.095
_exptl_crystal_density_method 'not measured'
_exptl_crystal_description block
_exptl_crystal_F_000 1428
_exptl_crystal_size_max 0.15
_exptl_crystal_size_mid 0.15
_exptl_crystal_size_min 0.10
_refine_diff_density_max 0.452
_refine_diff_density_min -0.494
_refine_diff_density_rms 0.077
_refine_ls_extinction_method none
_refine_ls_goodness_of_fit_ref 1.282
_refine_ls_hydrogen_treatment mixed
_refine_ls_matrix_type full
_refine_ls_number_parameters 198
_refine_ls_number_reflns 5252
_refine_ls_number_restraints 0
_refine_ls_restrained_S_all 1.282
_refine_ls_R_factor_all 0.0883
_refine_ls_R_factor_gt 0.0396
_refine_ls_shift/su_max 0.001
_refine_ls_shift/su_mean 0.000
_refine_ls_structure_factor_coef Fsqd
_refine_ls_weighting_details 'calc w=1/[\s^2^(Fo^2^)+(0.0000P)^2^+0.0000P] where P=(Fo^2^+2Fc^2^)/3'
_refine_ls_weighting_scheme calc
_refine_ls_wR_factor_gt 0.0533
_refine_ls_wR_factor_ref 0.0584
_reflns_number_gt 3196
_reflns_number_total 5252
_reflns_threshold_expression >2sigma(I)
_cod_data_source_file ic5b02017_si_001.cif
_cod_data_source_block complex2
_cod_database_code 4346716

loop_
_symmetry_equiv_pos_as_xyz
'x, y, z'
'x, -y+1/2, -z+1/2'
'-x+1/2, y+1/2, -z+1/2'
'-x+1/2, -y, z'
'-x, -y, -z'
'-x, y-1/2, z-1/2'
'x-1/2, -y-1/2, z-1/2'
'x-1/2, y, -z'

loop_
_atom_site_label
_atom_site_type_symbol
_atom_site_fract_x
_atom_site_fract_y
_atom_site_fract_z
_atom_site_U_iso_or_equiv
_atom_site_adp_type
_atom_site_occupancy
_atom_site_symmetry_multiplicity
_atom_site_calc_flag
_atom_site_refinement_flags
_atom_site_disorder_group
Nb1 Nb 0.580593(13) 0.7500 0.7500 0.01208(6) Uani 1 2 d S 1
N2 N 0.63028(9) 0.76031(12) 0.86374(10) 0.0146(4) Uani 1 1 d . 1
N1 N 0.53057(9) 0.63823(9) 0.76117(12) 0.0150(4) Uani 1 1 d . 1
C2 C 0.59659(12) 0.78177(12) 1.01382(13) 0.0201(5) Uani 1 1 d . 1
C1 C 0.65982(11) 0.77081(11) 0.93901(13) 0.0134(5) Uani 1 1 d . 1
C6 C 0.56332(12) 0.49035(13) 0.78538(13) 0.0200(5) Uani 1 1 d . 1
C5 C 0.40804(12) 0.55166(13) 0.77776(13) 0.0201(5) Uani 1 1 d . 1
C4 C 0.50079(11) 0.56373(13) 0.77213(12) 0.0142(5) Uani 1 1 d . 1
C3 C 0.62617(13) 0.76810(14) 1.10719(12) 0.0230(6) Uani 1 1 d . 1
H3A H 0.5821 0.7804 1.1479 0.035 Uiso 1 1 calc R 1
H3B H 0.6716 0.8067 1.1190 0.035 Uiso 1 1 calc R 1
H3C H 0.6437 0.7085 1.1144 0.035 Uiso 1 1 calc R 1
C8 C 0.79407(12) 0.76845(15) 0.86481(14) 0.0268(6) Uani 1 1 d . 1
H8A H 0.7744 0.8128 0.8249 0.040 Uiso 1 1 calc R 1
H8B H 0.7823 0.7117 0.8406 0.040 Uiso 1 1 calc R 1
H8C H 0.8525 0.7747 0.8725 0.040 Uiso 1 1 calc R 1
C12 C 0.52731(13) 0.71762(15) 0.99914(16) 0.0371(7) Uani 1 1 d . 1
H12A H 0.5488 0.6591 0.9999 0.056 Uiso 1 1 calc R 1
H12B H 0.5019 0.7289 0.9427 0.056 Uiso 1 1 calc R 1
H12C H 0.4871 0.7241 1.0454 0.056 Uiso 1 1 calc R 1
C7 C 0.75212(12) 0.77802(12) 0.95252(13) 0.0183(5) Uani 1 1 d . 1
C10 C 0.78365(13) 0.70598(15) 1.01188(16) 0.0340(6) Uani 1 1 d . 1
H10A H 0.8427 0.7036 1.0084 0.051 Uiso 1 1 calc R 1
H10B H 0.7609 0.6510 0.9930 0.051 Uiso 1 1 calc R 1
H10C H 0.7674 0.7174 1.0720 0.051 Uiso 1 1 calc R 1
C14 C 0.53416(13) 0.39827(12) 0.77094(15) 0.0292(6) Uani 1 1 d . 1
H14A H 0.5184 0.3909 0.7100 0.044 Uiso 1 1 calc R 1
H14B H 0.4876 0.3868 0.8085 0.044 Uiso 1 1 calc R 1
H14C H 0.5778 0.3582 0.7851 0.044 Uiso 1 1 calc R 1
C13 C 0.36619(12) 0.63777(12) 0.76559(17) 0.0277(6) Uani 1 1 d . 1
H13A H 0.3850 0.6780 0.8102 0.042 Uiso 1 1 calc R 1
H13B H 0.3076 0.6302 0.7709 0.042 Uiso 1 1 calc R 1
H13C H 0.3790 0.6606 0.7078 0.042 Uiso 1 1 calc R 1
C11 C 0.56251(15) 0.87318(14) 1.00466(15) 0.0371(7) Uani 1 1 d . 1
H11A H 0.5413 0.8812 0.9457 0.056 Uiso 1 1 calc R 1
H11B H 0.6056 0.9150 1.0155 0.056 Uiso 1 1 calc R 1
H11C H 0.5189 0.8816 1.0470 0.056 Uiso 1 1 calc R 1
C9 C 0.77501(14) 0.86604(14) 0.98928(16) 0.0347(6) Uani 1 1 d . 1
H9A H 0.8339 0.8698 0.9951 0.052 Uiso 1 1 calc R 1
H9B H 0.7499 0.8736 1.0465 0.052 Uiso 1 1 calc R 1
H9C H 0.7560 0.9110 0.9498 0.052 Uiso 1 1 calc R 1
C15 C 0.37770(14) 0.49231(17) 0.70520(18) 0.0479(8) Uani 1 1 d . 1
H15A H 0.4011 0.5102 0.6496 0.072 Uiso 1 1 calc R 1
H15B H 0.3187 0.4956 0.7018 0.072 Uiso 1 1 calc R 1
H15C H 0.3939 0.4332 0.7179 0.072 Uiso 1 1 calc R 1
C16 C 0.38414(16) 0.51742(16) 0.86779(17) 0.0450(8) Uani 1 1 d . 1
H16A H 0.4090 0.4611 0.8770 0.067 Uiso 1 1 calc R 1
H16B H 0.3252 0.5120 0.8711 0.067 Uiso 1 1 calc R 1
H16C H 0.4029 0.5573 0.9127 0.067 Uiso 1 1 calc R 1
C18 C 0.59468(19) 0.49806(16) 0.87851(17) 0.0593(10) Uani 1 1 d . 1
H18A H 0.6377 0.4559 0.8880 0.089 Uiso 1 1 calc R 1
H18B H 0.5504 0.4872 0.9194 0.089 Uiso 1 1 calc R 1
H18C H 0.6160 0.5560 0.8879 0.089 Uiso 1 1 calc R 1
C17 C 0.63328(14) 0.50372(15) 0.72161(19) 0.0532(9) Uani 1 1 d . 1
H17A H 0.6744 0.4595 0.7312 0.080 Uiso 1 1 calc R 1
H17B H 0.6571 0.5605 0.7310 0.080 Uiso 1 1 calc R 1
H17C H 0.6131 0.4997 0.6618 0.080 Uiso 1 1 calc R 1

loop_
_atom_site_aniso_label
_atom_site_aniso_U_11
_atom_site_aniso_U_22
_atom_site_aniso_U_33
_atom_site_aniso_U_23
_atom_site_aniso_U_13
_atom_site_aniso_U_12
Nb1 0.00919(9) 0.01629(12) 0.01076(12) -0.00068(16) 0.000 0.000
N2 0.0146(7) 0.0157(10) 0.0134(9) 0.0003(8) -0.0004(6) -0.0004(9)
N1 0.0174(7) 0.0197(9) 0.0078(10) -0.0034(8) 0.0006(9) 0.0012(6)
C2 0.0182(11) 0.0293(13) 0.0127(12) -0.0030(9) 0.0008(9) 0.0032(8)
C1 0.0143(9) 0.0110(13) 0.0150(11) 0.0010(8) -0.0007(9) 0.0004(7)
C6 0.0195(11) 0.0170(12) 0.0235(12) -0.0008(9) -0.0024(9) 0.0006(9)
C5 0.0142(10) 0.0202(11) 0.0260(14) -0.0058(8) 0.0046(9) -0.0029(9)
C4 0.0169(10) 0.0197(12) 0.0060(12) -0.0042(8) 0.0009(8) -0.0006(8)
C3 0.0256(11) 0.0287(16) 0.0149(11) 0.0014(9) 0.0050(9) 0.0016(10)
C8 0.0146(10) 0.0426(19) 0.0231(13) 0.0033(11) 0.0005(9) 0.0015(10)
C12 0.0218(12) 0.069(2) 0.0207(14) -0.0082(12) 0.0063(11) -0.0148(11)
C7 0.0166(10) 0.0257(13) 0.0125(11) 0.0015(8) -0.0017(10) -0.0014(8)
C10 0.0186(12) 0.0548(16) 0.0285(15) 0.0097(12) 0.0003(12) 0.0104(11)
C14 0.0272(11) 0.0236(13) 0.0368(18) -0.0012(11) 0.0028(11) 0.0034(9)
C13 0.0162(10) 0.0299(13) 0.0370(18) -0.0040(12) 0.0025(12) 0.0006(8)
C11 0.0448(18) 0.0477(16) 0.0189(14) -0.0011(11) 0.0033(13) 0.0236(12)
C9 0.0286(14) 0.0455(16) 0.0299(16) -0.0055(12) -0.0032(13) -0.0149(11)
C15 0.0199(13) 0.0455(17) 0.078(2) -0.0341(15) -0.0137(14) 0.0025(12)
C16 0.0402(16) 0.0362(16) 0.059(2) 0.0140(14) 0.0313(15) 0.0089(13)
C18 0.084(2) 0.0400(17) 0.0541(19) -0.0156(14) -0.0472(18) 0.0285(17)
C17 0.0300(13) 0.0279(15) 0.102(3) 0.0119(15) 0.0297(16) 0.0100(11)

loop_
_atom_type_symbol
_atom_type_description
_atom_type_scat_dispersion_real
_atom_type_scat_dispersion_imag
_atom_type_scat_source
C C 0.0033 0.0016 'International Tables Vol C Tables 4.2.6.8 and 6.1.1.4'
N N 0.0061 0.0033 'International Tables Vol C Tables 4.2.6.8 and 6.1.1.4'
Nb Nb -2.0727 0.6215 'International Tables Vol C Tables 4.2.6.8 and 6.1.1.4'
H H 0.0000 0.0000 'International Tables Vol C Tables 4.2.6.8 and 6.1.1.4'

loop_
_geom_angle_atom_site_label_1
_geom_angle_atom_site_label_2
_geom_angle_atom_site_label_3
_geom_angle
_geom_angle_site_symmetry_1
_geom_angle_site_symmetry_3
N1 Nb1 N1 129.39(9) . 2_566
N1 Nb1 N2 100.75(8) . 2_566
N1 Nb1 N2 100.13(8) 2_566 2_566
N1 Nb1 N2 100.13(8) . .
N1 Nb1 N2 100.76(8) 2_566 .
N2 Nb1 N2 129.81(9) 2_566 .
C1 N2 Nb1 176.50(16) . .
C4 N1 Nb1 176.52(15) . .
C3 C2 C12 106.58(17) . .
C3 C2 C11 109.37(17) . .
C12 C2 C11 108.39(18) . .
C3 C2 C1 117.39(16) . .
C12 C2 C1 108.65(16) . .
C11 C2 C1 106.20(16) . .
N2 C1 C7 120.89(17) . .
N2 C1 C2 115.31(16) . .
C7 C1 C2 123.67(17) . .
C18 C6 C14 108.47(18) . .
C18 C6 C17 109.4(2) . .
C14 C6 C17 105.86(18) . .
C18 C6 C4 106.90(17) . .
C14 C6 C4 117.45(16) . .
C17 C6 C4 108.60(17) . .
C13 C5 C15 107.09(18) . .
C13 C5 C16 107.47(18) . .
C15 C5 C16 111.2(2) . .
C13 C5 C4 109.69(16) . .
C15 C5 C4 110.92(16) . .
C16 C5 C4 110.36(18) . .
N1 C4 C5 120.13(17) . .
N1 C4 C6 115.51(16) . .
C5 C4 C6 124.22(16) . .
C8 C7 C9 107.55(17) . .
C8 C7 C10 107.39(17) . .
C9 C7 C10 110.57(19) . .
C8 C7 C1 108.92(16) . .
C9 C7 C1 111.06(16) . .
C10 C7 C1 111.21(16) . .

loop_
_geom_bond_atom_site_label_1
_geom_bond_atom_site_label_2
_geom_bond_distance
_geom_bond_site_symmetry_2
Nb1 N1 1.9371(15) .
Nb1 N1 1.9371(15) 2_566
Nb1 N2 1.9391(15) 2_566
Nb1 N2 1.9392(15) .
N2 C1 1.267(2) .
N1 C4 1.273(2) .
C2 C3 1.532(3) .
C2 C12 1.538(3) .
C2 C11 1.539(3) .
C2 C1 1.564(3) .
C1 C7 1.546(3) .
C6 C18 1.528(3) .
C6 C14 1.531(3) .
C6 C17 1.532(3) .
C6 C4 1.556(3) .
C5 C13 1.522(3) .
C5 C15 1.534(3) .
C5 C16 1.535(3) .
C5 C4 1.549(3) .
C8 C7 1.524(3) .
C7 C9 1.532(3) .
C7 C10 1.539(3) .
